data_7235465
loop_
_publ_author_name
'Radhakrishnan, K.'
'Sharma, Namita'
'Kundu, Lal Mohan'

_publ_section_title
;
 Direct synthesis of 5- and 6-substituted 2-aminopyrimidines as potential
 non-natural nucleobase analogues
;
_journal_issue 29
_journal_name_full 'RSC Adv.'
_journal_page_first 15087
_journal_paper_doi 10.1039/C4RA00249K
_journal_volume 4
_journal_year 2014
_chemical_formula_moiety 'C10 H9 N3 O, C4 H5 N3 O'
_chemical_formula_sum 'C14 H14 N6 O2'
_chemical_formula_weight 298.31
_space_group_IT_number 14
_space_group_name_Hall '-P 2ybc'
_space_group_name_H-M_alt 'P 1 21/c 1'
_symmetry_cell_setting monoclinic
_symmetry_space_group_name_H-M 'P 1 21/c 1'
_atom_sites_solution_hydrogens geom
_atom_sites_solution_primary direct
_atom_sites_solution_secondary difmap
_audit_creation_method SHELXL-97
_cell_angle_alpha 90.00
_cell_angle_beta 95.021(5)
_cell_angle_gamma 90.00
_cell_formula_units_Z 4
_cell_length_a 12.4798(6)
_cell_length_b 6.8611(5)
_cell_length_c 17.0339(10)
_cell_measurement_temperature 296(2)
_cell_volume 1452.93(15)
_computing_structure_refinement 'SHELXL-97 (Sheldrick, 1997)'
_computing_structure_solution 'SHELXS-97 (Sheldrick, 1990)'
_diffrn_ambient_temperature 296(2)
_diffrn_measured_fraction_theta_full 0.998
_diffrn_measured_fraction_theta_max 0.998
_diffrn_radiation_monochromator graphite
_diffrn_radiation_source 'fine-focus sealed tube'
_diffrn_radiation_type MoK\a
_diffrn_radiation_wavelength 0.71073
_diffrn_reflns_av_R_equivalents 0.0238
_diffrn_reflns_av_sigmaI/netI 0.0360
_diffrn_reflns_limit_h_max 14
_diffrn_reflns_limit_h_min -14
_diffrn_reflns_limit_k_max 8
_diffrn_reflns_limit_k_min -8
_diffrn_reflns_limit_l_max 19
_diffrn_reflns_limit_l_min -20
_diffrn_reflns_number 5669
_diffrn_reflns_theta_full 25.25
_diffrn_reflns_theta_max 25.25
_diffrn_reflns_theta_min 3.20
_exptl_absorpt_coefficient_mu 0.097
_exptl_absorpt_correction_type none
_exptl_crystal_colour colorless
_exptl_crystal_density_diffrn 1.364
_exptl_crystal_density_method 'not measured'
_exptl_crystal_description block
_exptl_crystal_F_000 624
_exptl_crystal_size_max 0.32
_exptl_crystal_size_mid 0.24
_exptl_crystal_size_min 0.19
_refine_diff_density_max 0.175
_refine_diff_density_min -0.211
_refine_diff_density_rms 0.044
_refine_ls_extinction_method none
_refine_ls_goodness_of_fit_ref 1.096
_refine_ls_hydrogen_treatment mixed
_refine_ls_matrix_type full
_refine_ls_number_parameters 207
_refine_ls_number_reflns 2619
_refine_ls_number_restraints 0
_refine_ls_restrained_S_all 1.096
_refine_ls_R_factor_all 0.0678
_refine_ls_R_factor_gt 0.0501
_refine_ls_shift/su_max 0.000
_refine_ls_shift/su_mean 0.000
_refine_ls_structure_factor_coef Fsqd
_refine_ls_weighting_details 'calc w=1/[\s^2^(Fo^2^)+(0.0020P)^2^+1.0000P] where P=(Fo^2^+2Fc^2^)/3'
_refine_ls_weighting_scheme calc
_refine_ls_wR_factor_gt 0.0856
_refine_ls_wR_factor_ref 0.0935
_reflns_number_gt 1941
_reflns_number_total 2619
_reflns_threshold_expression >2sigma(I)
_cod_data_source_file c4ra00249k2.cif
_cod_data_source_block 6-phenylisocytosine_cytosine_cocrystal
_cod_depositor_comments
;
The following automatic conversions were performed:

data item '_symmetry_cell_setting' value 'Monoclinic' was changed to
'monoclinic' in accordance with the
/home/saulius/struct/COD-crude-data/automatic-downloads/DataCite-retrospective/RSC/depositions/lib/dictionaries/cif_core.dic
dictionary named 'cif_core.dic' version 2.4.2 last updated on
2011-04-26.

Automatic conversion script
Id: cif_fix_values 6909 2019-04-08 15:41:33Z antanas 
;
_cod_original_cell_volume 1452.94(15)
_cod_original_sg_symbol_H-M P21/c
_cod_database_code 7235465

loop_
_symmetry_equiv_pos_as_xyz
'x, y, z'
'-x, y+1/2, -z+1/2'
'-x, -y, -z'
'x, -y-1/2, z-1/2'

loop_
_atom_site_label
_atom_site_type_symbol
_atom_site_fract_x
_atom_site_fract_y
_atom_site_fract_z
_atom_site_U_iso_or_equiv
_atom_site_adp_type
_atom_site_occupancy
_atom_site_symmetry_multiplicity
_atom_site_calc_flag
_atom_site_refinement_flags
O2 O 0.45840(11) 1.0274(2) 0.80743(9) 0.0496(4) Uani 1 1 d .
O1 O 0.09178(12) 0.3943(3) 0.83519(12) 0.0681(6) Uani 1 1 d .
N2 N 0.35723(13) 0.6276(3) 0.95477(10) 0.0379(4) Uani 1 1 d .
N5 N 0.37723(16) 0.7691(3) 0.74451(12) 0.0466(5) Uani 1 1 d .
N3 N 0.45204(13) 0.3734(3) 0.90511(11) 0.0449(5) Uani 1 1 d .
H3A H 0.5109 0.4167 0.9289 0.054 Uiso 1 1 calc R
H3B H 0.4527 0.2694 0.8770 0.054 Uiso 1 1 calc R
N4 N 0.27672(13) 1.0361(3) 0.78231(11) 0.0414(5) Uani 1 1 d .
N1 N 0.27042(14) 0.3907(3) 0.87118(11) 0.0393(5) Uani 1 1 d .
C10 C 0.35927(16) 0.4682(3) 0.91188(12) 0.0357(5) Uani 1 1 d .
C11 C 0.37343(17) 0.9489(3) 0.77951(13) 0.0398(5) Uani 1 1 d .
N6 N 0.09579(15) 1.0430(3) 0.75070(14) 0.0697(7) Uani 1 1 d .
H6A H 0.0941 1.1536 0.7743 0.084 Uiso 1 1 calc R
H6B H 0.0374 0.9925 0.7291 0.084 Uiso 1 1 calc R
C3 C 0.25980(16) 0.7206(3) 0.95500(13) 0.0383(5) Uani 1 1 d .
C4 C 0.26067(17) 0.9078(3) 0.99864(13) 0.0406(5) Uani 1 1 d .
C1 C 0.17042(17) 0.4748(4) 0.87244(14) 0.0480(6) Uani 1 1 d .
C9 C 0.35637(18) 0.9960(3) 1.02490(14) 0.0451(6) Uani 1 1 d .
H9 H 0.4208 0.9355 1.0158 0.054 Uiso 1 1 calc R
C12 C 0.18847(17) 0.9502(4) 0.74761(14) 0.0459(6) Uani 1 1 d .
C2 C 0.16826(17) 0.6485(4) 0.91554(14) 0.0494(6) Uani 1 1 d .
H2 H 0.1037 0.7156 0.9173 0.059 Uiso 1 1 calc R
C13 C 0.19260(19) 0.7681(4) 0.70863(14) 0.0515(7) Uani 1 1 d .
H13 H 0.1311 0.7112 0.6838 0.062 Uiso 1 1 calc R
C8 C 0.3590(2) 1.1724(4) 1.06446(14) 0.0523(7) Uani 1 1 d .
H8 H 0.4247 1.2281 1.0819 0.063 Uiso 1 1 calc R
C14 C 0.28812(19) 0.6822(4) 0.70911(14) 0.0517(6) Uani 1 1 d .
H14 H 0.2939 0.5615 0.6850 0.062 Uiso 1 1 calc R
C7 C 0.2657(2) 1.2647(4) 1.07792(15) 0.0608(7) Uani 1 1 d .
H7 H 0.2671 1.3845 1.1036 0.073 Uiso 1 1 calc R
C5 C 0.1667(2) 1.0023(5) 1.01391(18) 0.0731(9) Uani 1 1 d .
H5 H 0.1005 0.9464 0.9976 0.088 Uiso 1 1 calc R
C6 C 0.1701(2) 1.1784(5) 1.05309(19) 0.0823(10) Uani 1 1 d .
H6 H 0.1061 1.2395 1.0628 0.099 Uiso 1 1 calc R
H1A H 0.2749(18) 0.276(4) 0.8420(13) 0.055(7) Uiso 1 1 d .
H5A H 0.439(2) 0.715(4) 0.7423(15) 0.069(9) Uiso 1 1 d .

loop_
_atom_site_aniso_label
_atom_site_aniso_U_11
_atom_site_aniso_U_22
_atom_site_aniso_U_33
_atom_site_aniso_U_23
_atom_site_aniso_U_13
_atom_site_aniso_U_12
O2 0.0301(8) 0.0556(11) 0.0617(11) -0.0073(9) -0.0033(7) -0.0041(8)
O1 0.0371(9) 0.0574(12) 0.1032(15) -0.0204(11) -0.0314(9) 0.0068(9)
N2 0.0288(9) 0.0398(11) 0.0444(11) -0.0047(9) -0.0010(8) 0.0010(8)
N5 0.0379(11) 0.0500(13) 0.0520(13) -0.0094(10) 0.0056(9) 0.0023(10)
N3 0.0269(9) 0.0503(13) 0.0560(13) -0.0151(10) -0.0039(8) 0.0013(9)
N4 0.0292(9) 0.0440(12) 0.0496(12) -0.0059(9) -0.0040(8) -0.0026(9)
N1 0.0304(10) 0.0389(12) 0.0465(12) -0.0058(9) -0.0088(8) 0.0026(9)
C10 0.0292(11) 0.0394(14) 0.0378(12) 0.0051(10) -0.0011(9) -0.0013(10)
C11 0.0360(12) 0.0458(15) 0.0375(13) 0.0006(11) 0.0031(10) -0.0017(11)
N6 0.0320(11) 0.0678(16) 0.1053(19) -0.0312(14) -0.0167(11) -0.0001(11)
C3 0.0328(11) 0.0374(13) 0.0440(13) 0.0018(10) 0.0001(9) 0.0019(10)
C4 0.0368(12) 0.0403(14) 0.0443(13) -0.0005(11) 0.0010(10) 0.0047(11)
C1 0.0340(12) 0.0468(15) 0.0601(16) -0.0020(12) -0.0137(11) 0.0035(11)
C9 0.0425(13) 0.0394(14) 0.0530(15) 0.0022(11) 0.0024(11) 0.0009(11)
C12 0.0356(12) 0.0526(16) 0.0484(15) -0.0048(12) -0.0032(10) -0.0041(11)
C2 0.0303(12) 0.0477(16) 0.0677(17) -0.0059(13) -0.0088(11) 0.0081(11)
C13 0.0415(13) 0.0577(17) 0.0542(15) -0.0170(13) -0.0019(11) -0.0103(12)
C8 0.0621(16) 0.0402(15) 0.0537(16) 0.0009(12) -0.0004(12) -0.0051(13)
C14 0.0548(15) 0.0518(16) 0.0486(15) -0.0149(12) 0.0060(12) -0.0082(13)
C7 0.081(2) 0.0476(17) 0.0540(17) -0.0076(13) 0.0065(14) 0.0063(15)
C5 0.0401(15) 0.077(2) 0.101(2) -0.0350(19) -0.0012(15) 0.0076(15)
C6 0.0594(19) 0.081(2) 0.107(3) -0.035(2) 0.0081(17) 0.0211(17)

loop_
_atom_type_symbol
_atom_type_description
_atom_type_scat_dispersion_real
_atom_type_scat_dispersion_imag
_atom_type_scat_source
C C 0.0033 0.0016 'International Tables Vol C Tables 4.2.6.8 and 6.1.1.4'
H H 0.0000 0.0000 'International Tables Vol C Tables 4.2.6.8 and 6.1.1.4'
N N 0.0061 0.0033 'International Tables Vol C Tables 4.2.6.8 and 6.1.1.4'
O O 0.0106 0.0060 'International Tables Vol C Tables 4.2.6.8 and 6.1.1.4'

loop_
_geom_angle_atom_site_label_1
_geom_angle_atom_site_label_2
_geom_angle_atom_site_label_3
_geom_angle
C10 N2 C3 116.59(18)
C14 N5 C11 122.0(2)
C12 N4 C11 119.4(2)
C10 N1 C1 121.8(2)
N2 C10 N3 120.60(19)
N2 C10 N1 123.49(19)
N3 C10 N1 115.9(2)
O2 C11 N4 121.9(2)
O2 C11 N5 119.6(2)
N4 C11 N5 118.6(2)
C2 C3 N2 122.2(2)
C2 C3 C4 121.9(2)
N2 C3 C4 115.85(18)
C9 C4 C5 117.2(2)
C9 C4 C3 120.7(2)
C5 C4 C3 122.0(2)
O1 C1 N1 118.7(2)
O1 C1 C2 126.3(2)
N1 C1 C2 115.1(2)
C4 C9 C8 121.7(2)
N6 C12 N4 117.2(2)
N6 C12 C13 120.6(2)
N4 C12 C13 122.1(2)
C3 C2 C1 120.8(2)
C14 C13 C12 117.2(2)
C7 C8 C9 120.3(3)
C13 C14 N5 120.5(2)
C8 C7 C6 118.8(3)
C6 C5 C4 120.7(3)
C7 C6 C5 121.3(3)

loop_
_geom_bond_atom_site_label_1
_geom_bond_atom_site_label_2
_geom_bond_distance
O2 C11 1.246(2)
O1 C1 1.250(3)
N2 C10 1.316(3)
N2 C3 1.373(3)
N5 C14 1.356(3)
N5 C11 1.373(3)
N3 C10 1.342(3)
N4 C12 1.340(3)
N4 C11 1.352(3)
N1 C10 1.363(3)
N1 C1 1.377(3)
N6 C12 1.325(3)
C3 C2 1.366(3)
C3 C4 1.483(3)
C4 C9 1.378(3)
C4 C5 1.385(3)
C1 C2 1.401(3)
C9 C8 1.384(3)
C12 C13 1.418(3)
C13 C14 1.329(3)
C8 C7 1.362(3)
C7 C6 1.366(4)
C5 C6 1.379(4)
